data_1565283
loop_
_publ_author_name
'Xu, Jie'
'Zhu, Peizhi'
'Wang, Yue'
'Zhang, Kou-Lin'

_publ_section_title
;
 Synthesis, band structure and multi-responsive luminescence sensing
 behavior of two Cd(II) coordination polymers
;
_journal_name_full 'Inorganica Chimica Acta'
_journal_page_first 119376
_journal_paper_doi 10.1016/j.ica.2019.119376
_journal_volume 503
_journal_year 2020
_chemical_formula_moiety 'C36 H38 Br3 Cd N9 O8'
_chemical_formula_sum 'C36 H38 Br3 Cd N9 O8'
_chemical_formula_weight 1076.86
_space_group_crystal_system triclinic
_space_group_IT_number 2
_space_group_name_Hall '-P 1'
_space_group_name_H-M_alt 'P -1'
_atom_sites_solution_hydrogens mixed
_audit_creation_method SHELXL-2016/6
_cell_angle_alpha 98.909(5)
_cell_angle_beta 93.742(5)
_cell_angle_gamma 100.491(5)
_cell_formula_units_Z 2
_cell_length_a 8.8591(14)
_cell_length_b 12.5240(19)
_cell_length_c 18.721(3)
_cell_measurement_reflns_used 9955
_cell_measurement_temperature 293(2)
_cell_measurement_theta_max 27.3766
_cell_measurement_theta_min 2.3489
_cell_volume 2008.4(5)
_computing_cell_refinement 'Bruker SMART'
_computing_data_collection 'Bruker SMART'
_computing_data_reduction 'Bruker SAINT'
_computing_molecular_graphics 'Bruker SHELXTL'
_computing_publication_material 'Bruker SHELXTL'
_computing_structure_refinement 'SHELXL-2016/6 (Sheldrick, 2016)'
_computing_structure_solution 'SHELXL-2016/6 (Sheldrick, 2016)'
_diffrn_ambient_temperature 293(2)
_diffrn_measured_fraction_theta_full 0.996
_diffrn_measured_fraction_theta_max 0.991
_diffrn_measurement_device_type 'Bruker APEXII area-detector'
_diffrn_measurement_method 'phi and omega scans'
_diffrn_radiation_type MoK\a
_diffrn_radiation_wavelength 0.71073
_diffrn_reflns_av_R_equivalents 0.0771
_diffrn_reflns_av_unetI/netI 0.0882
_diffrn_reflns_Laue_measured_fraction_full 0.996
_diffrn_reflns_Laue_measured_fraction_max 0.991
_diffrn_reflns_limit_h_max 11
_diffrn_reflns_limit_h_min -11
_diffrn_reflns_limit_k_max 13
_diffrn_reflns_limit_k_min -16
_diffrn_reflns_limit_l_max 24
_diffrn_reflns_limit_l_min -24
_diffrn_reflns_number 29999
_diffrn_reflns_point_group_measured_fraction_full 0.996
_diffrn_reflns_point_group_measured_fraction_max 0.991
_diffrn_reflns_theta_full 25.242
_diffrn_reflns_theta_max 27.518
_diffrn_reflns_theta_min 1.678
_exptl_absorpt_coefficient_mu 3.590
_exptl_absorpt_correction_T_max 0.563
_exptl_absorpt_correction_T_min 0.445
_exptl_absorpt_correction_type empirical
_exptl_absorpt_process_details sadabs
_exptl_crystal_colour white
_exptl_crystal_density_diffrn 1.781
_exptl_crystal_description block
_exptl_crystal_F_000 1068
_exptl_crystal_size_max 0.24
_exptl_crystal_size_mid 0.19
_exptl_crystal_size_min 0.16
_refine_diff_density_max 1.026
_refine_diff_density_min -0.759
_refine_diff_density_rms 0.115
_refine_ls_extinction_coef .
_refine_ls_extinction_method none
_refine_ls_goodness_of_fit_ref 1.005
_refine_ls_hydrogen_treatment constr
_refine_ls_matrix_type full
_refine_ls_number_parameters 514
_refine_ls_number_reflns 9185
_refine_ls_number_restraints 12
_refine_ls_restrained_S_all 1.086
_refine_ls_R_factor_all 0.0841
_refine_ls_R_factor_gt 0.0469
_refine_ls_shift/su_max 0.001
_refine_ls_shift/su_mean 0.000
_refine_ls_structure_factor_coef Fsqd
_refine_ls_weighting_details 'w=1/[\s^2^(Fo^2^)+(0.0387P)^2^+1.2770P] where P=(Fo^2^+2Fc^2^)/3'
_refine_ls_weighting_scheme calc
_refine_ls_wR_factor_gt 0.0939
_refine_ls_wR_factor_ref 0.1054
_reflns_Friedel_coverage 0.000
_reflns_Friedel_fraction_full .
_reflns_Friedel_fraction_max .
_reflns_number_gt 6528
_reflns_number_total 9185
_reflns_threshold_expression 'I > 2\s(I)'
_cod_data_source_file complex1.cif
_cod_data_source_block 1
_cod_database_code 1565283
_shelx_shelxl_version_number 2016/6
_shelx_space_group_comment
;
The symmetry employed for this shelxl refinement is uniquely defined
by the following loop, which should always be used as a source of
symmetry information in preference to the above space-group names.
They are only intended as comments.
;

loop_
_space_group_symop_operation_xyz
'x, y, z'
'-x, -y, -z'

loop_
_atom_site_label
_atom_site_type_symbol
_atom_site_fract_x
_atom_site_fract_y
_atom_site_fract_z
_atom_site_U_iso_or_equiv
_atom_site_adp_type
_atom_site_occupancy
_atom_site_site_symmetry_order
_atom_site_calc_flag
_atom_site_refinement_flags_posn
_atom_site_refinement_flags_adp
_atom_site_refinement_flags_occupancy
_atom_site_disorder_assembly
_atom_site_disorder_group
O1W O 0.3003(3) 0.1091(2) 0.26499(15) 0.0402(7) Uani 1 1 d D . . . .
Br1 Br 0.85880(6) 1.00408(4) 0.30041(3) 0.05061(14) Uani 1 1 d . . . . .
Br2 Br 0.93638(5) 0.57691(4) 0.17686(2) 0.03898(12) Uani 1 1 d . . . . .
Br3 Br 0.33827(5) 0.66049(4) 0.21547(3) 0.04113(13) Uani 1 1 d . . . . .
C1 C 0.6505(4) 0.6368(3) 0.20560(19) 0.0248(8) Uani 1 1 d . . . . .
C2 C 0.8084(4) 0.6764(3) 0.2110(2) 0.0249(8) Uani 1 1 d . . . . .
C3 C 0.8764(4) 0.7848(3) 0.23956(19) 0.0275(9) Uani 1 1 d . . . . .
C4 C 0.7742(5) 0.8544(3) 0.2624(2) 0.0284(9) Uani 1 1 d . . . . .
C5 C 0.6157(4) 0.8204(3) 0.25696(19) 0.0263(9) Uani 1 1 d . . . . .
C6 C 0.5565(4) 0.7112(3) 0.2279(2) 0.0274(9) Uani 1 1 d . . . . .
C7 C 0.5115(5) 0.8996(3) 0.2823(2) 0.0306(9) Uani 1 1 d . . . . .
C8 C 0.5823(4) 0.5165(3) 0.1795(2) 0.0291(9) Uani 1 1 d . . . . .
C9 C 0.5858(5) 0.1001(4) 0.1282(2) 0.0384(10) Uani 1 1 d . . . . .
H9 H 0.580290 0.051747 0.161393 0.046 Uiso 1 1 calc R U . . .
C10 C 0.5668(5) 0.2409(4) 0.0786(2) 0.0332(9) Uani 1 1 d . . . . .
H10 H 0.545649 0.308291 0.070356 0.040 Uiso 1 1 calc R U . . .
C11 C 0.6416(6) 0.0828(4) 0.0626(2) 0.0423(11) Uani 1 1 d . . . . .
H11 H 0.680356 0.021828 0.042603 0.051 Uiso 1 1 calc R U . . .
C12 C 0.6776(5) 0.1925(4) -0.0406(2) 0.0342(10) Uani 1 1 d . . . . .
H12A H 0.682660 0.269481 -0.044192 0.041 Uiso 1 1 calc R U . . .
H12B H 0.600461 0.148818 -0.078053 0.041 Uiso 1 1 calc R U . . .
C13 C 0.8317(5) 0.1628(4) -0.0537(2) 0.0349(10) Uani 1 1 d . . . . .
C14 C 0.8338(7) 0.0612(4) -0.0960(2) 0.0545(13) Uani 1 1 d . . . . .
H14 H 0.741587 0.012640 -0.113146 0.065 Uiso 1 1 calc R U . . .
C15 C 0.9727(8) 0.0325(5) -0.1128(3) 0.0667(17) Uani 1 1 d . . . . .
H15 H 0.973223 -0.036353 -0.139761 0.080 Uiso 1 1 calc R U . . .
C16 C 1.1079(7) 0.1037(6) -0.0901(3) 0.0662(17) Uani 1 1 d . . . . .
H16 H 1.200345 0.085115 -0.103424 0.079 Uiso 1 1 calc R U . . .
C17 C 1.1082(6) 0.2033(5) -0.0475(3) 0.0525(13) Uani 1 1 d . . . . .
H17 H 1.201515 0.251524 -0.032111 0.063 Uiso 1 1 calc R U . . .
C18 C 0.9722(5) 0.2336(4) -0.0268(2) 0.0354(10) Uani 1 1 d . . . . .
C19 C 0.9833(5) 0.3390(4) 0.0260(2) 0.0362(10) Uani 1 1 d . . . . .
H19A H 1.049379 0.398723 0.009105 0.043 Uiso 1 1 calc R U . . .
H19B H 0.881769 0.357090 0.029136 0.043 Uiso 1 1 calc R U . . .
C20 C 1.1975(5) 0.3390(4) 0.1203(2) 0.0364(10) Uani 1 1 d . . . . .
H20 H 1.277084 0.367482 0.094482 0.044 Uiso 1 1 calc R U . . .
C21 C 1.0727(5) 0.2718(4) 0.2023(2) 0.0399(11) Uani 1 1 d . . . . .
H21 H 1.050180 0.244503 0.244689 0.048 Uiso 1 1 calc R U . . .
C22 C 0.9677(5) 0.2837(4) 0.1511(2) 0.0385(11) Uani 1 1 d . . . . .
H22 H 0.861090 0.266241 0.151193 0.046 Uiso 1 1 calc R U . . .
C23 C 0.3675(6) 0.4843(4) 0.3557(2) 0.0468(12) Uani 1 1 d . . . . .
H23 H 0.396208 0.525566 0.319867 0.056 Uiso 1 1 calc R U . . .
C24 C 0.2901(6) 0.4419(5) 0.4556(3) 0.0530(13) Uani 1 1 d . . . . .
H24 H 0.255149 0.445515 0.501563 0.064 Uiso 1 1 calc R U . . .
C25 C 0.3193(6) 0.3524(4) 0.4140(2) 0.0493(12) Uani 1 1 d . . . . .
H25 H 0.307980 0.282623 0.426626 0.059 Uiso 1 1 calc R U . . .
C26 C 0.3041(6) 0.6405(4) 0.4404(3) 0.0552(14) Uani 1 1 d . . . . .
H26A H 0.368819 0.686864 0.412912 0.066 Uiso 1 1 calc R U . . .
H26B H 0.341358 0.663776 0.491338 0.066 Uiso 1 1 calc R U . . .
C27 C 0.1401(5) 0.6588(4) 0.4297(2) 0.0364(10) Uani 1 1 d . . . . .
C28 C 0.0999(5) 0.7536(3) 0.4667(2) 0.0330(10) Uani 1 1 d . . . . .
C29 C -0.0484(5) 0.7726(4) 0.4531(2) 0.0442(12) Uani 1 1 d . . . . .
H29 H -0.075114 0.836226 0.477144 0.053 Uiso 1 1 calc R U . . .
C30 C -0.1561(6) 0.6988(4) 0.4045(2) 0.0479(12) Uani 1 1 d . . . . .
H30 H -0.254296 0.713243 0.395480 0.057 Uiso 1 1 calc R U . . .
C31 C -0.1185(6) 0.6042(4) 0.3697(2) 0.0480(12) Uani 1 1 d . . . . .
H31 H -0.191831 0.553149 0.337967 0.058 Uiso 1 1 calc R U . . .
C32 C 0.0288(6) 0.5850(4) 0.3818(2) 0.0457(12) Uani 1 1 d . . . . .
H32 H 0.054077 0.521122 0.357336 0.055 Uiso 1 1 calc R U . . .
C33 C 0.7900(5) 0.3023(4) 0.3214(2) 0.0394(11) Uani 1 1 d . . . . .
H33 H 0.834195 0.346233 0.289549 0.047 Uiso 1 1 calc R U . . .
C34 C 0.8661(5) 0.2803(4) 0.3808(2) 0.0398(11) Uani 1 1 d . . . . .
H34 H 0.969768 0.305835 0.397057 0.048 Uiso 1 1 calc R U . . .
C35 C 0.6261(5) 0.1972(4) 0.3707(2) 0.0328(9) Uani 1 1 d . . . . .
H35 H 0.535105 0.153710 0.380015 0.039 Uiso 1 1 calc R U . . .
C36 C 0.7885(5) 0.1662(3) 0.4776(2) 0.0356(10) Uani 1 1 d . . . . .
H36A H 0.829241 0.099683 0.464760 0.043 Uiso 1 1 calc R U . . .
H36B H 0.691558 0.146299 0.498104 0.043 Uiso 1 1 calc R U . . .
Cd1 Cd 0.44304(3) 0.28475(2) 0.24141(2) 0.02623(9) Uani 1 1 d . . . . .
N1 N 1.0327(4) 0.8224(3) 0.24859(19) 0.0412(9) Uani 1 1 d . . . . .
H1A H 1.093766 0.778086 0.236327 0.049 Uiso 1 1 calc R U . . .
H1B H 1.069801 0.890322 0.266530 0.049 Uiso 1 1 calc R U . . .
N2 N 0.5386(4) 0.1993(3) 0.13834(17) 0.0336(8) Uani 1 1 d . . . . .
N3 N 0.6295(4) 0.1738(3) 0.03145(16) 0.0303(8) Uani 1 1 d . . . . .
N4 N 1.0469(4) 0.3265(3) 0.09839(17) 0.0317(8) Uani 1 1 d . . . . .
N5 N 1.2185(4) 0.3055(3) 0.18335(17) 0.0316(8) Uani 1 1 d . . . . .
N6 N 0.3685(4) 0.3792(3) 0.34996(18) 0.0405(9) Uani 1 1 d . . . . .
N7 N 0.3211(4) 0.5260(3) 0.41826(19) 0.0395(9) Uani 1 1 d . . . . .
N8 N 0.6392(4) 0.2508(3) 0.31500(17) 0.0322(8) Uani 1 1 d . . . . .
N9 N 0.7611(4) 0.2137(3) 0.41201(16) 0.0276(7) Uani 1 1 d . . . . .
O1 O 0.5783(3) 0.4571(2) 0.22771(15) 0.0357(7) Uani 1 1 d . . . . .
O2 O 0.5349(3) 0.4864(2) 0.11372(15) 0.0378(7) Uani 1 1 d . . . . .
O3 O 0.4870(4) 0.9093(3) 0.34851(16) 0.0519(9) Uani 1 1 d . . . . .
O4 O 0.4492(4) 0.9420(3) 0.23577(15) 0.0452(8) Uani 1 1 d . . . . .
H1WA H 0.356156 0.048771 0.257291 0.068 Uiso 1 1 d DR U . . .
H1WB H 0.335880 0.126294 0.309360 0.068 Uiso 1 1 d DR U . . .
O2W O 0.4055(5) 0.1382(3) 0.5171(2) 0.0717(11) Uani 1 1 d D . . . .
H2WA H 0.427309 0.171219 0.560818 0.108 Uiso 1 1 d DR U . . .
H2WB H 0.309649 0.110539 0.510028 0.108 Uiso 1 1 d DR U . . .
O3W O 0.7573(4) 0.0047(3) 0.60893(17) 0.0605(10) Uani 1 1 d D . . . .
H3WA H 0.683499 0.036119 0.617062 0.091 Uiso 1 1 d DR U . . .
H3WB H 0.858399 0.003319 0.621862 0.091 Uiso 1 1 d DR U . . .
O4W O 0.3071(4) 0.5270(3) 0.01240(18) 0.0581(9) Uani 1 1 d D . . . .
H4WB H 0.397087 0.525668 0.047920 0.087 Uiso 1 1 d DR U . . .
H4WA H 0.350489 0.493769 -0.030480 0.087 Uiso 1 1 d DR U . . .

loop_
_atom_site_aniso_label
_atom_site_aniso_U_11
_atom_site_aniso_U_22
_atom_site_aniso_U_33
_atom_site_aniso_U_23
_atom_site_aniso_U_13
_atom_site_aniso_U_12
O1W 0.0427(18) 0.0320(18) 0.0463(18) 0.0063(14) -0.0005(14) 0.0107(14)
Br1 0.0461(3) 0.0306(3) 0.0658(3) -0.0132(2) 0.0090(2) 0.0001(2)
Br2 0.0283(2) 0.0374(3) 0.0499(3) -0.0044(2) 0.00567(19) 0.01213(19)
Br3 0.0219(2) 0.0393(3) 0.0637(3) 0.0113(2) 0.00366(19) 0.00778(19)
C1 0.027(2) 0.028(2) 0.0200(18) 0.0059(15) 0.0008(15) 0.0062(17)
C2 0.025(2) 0.024(2) 0.028(2) 0.0026(16) 0.0039(15) 0.0089(17)
C3 0.026(2) 0.031(2) 0.026(2) 0.0039(17) 0.0033(16) 0.0066(17)
C4 0.034(2) 0.023(2) 0.026(2) 0.0011(16) 0.0043(16) 0.0011(17)
C5 0.030(2) 0.029(2) 0.0237(19) 0.0071(16) 0.0054(16) 0.0113(18)
C6 0.021(2) 0.032(2) 0.031(2) 0.0100(17) 0.0029(15) 0.0052(17)
C7 0.036(2) 0.028(2) 0.031(2) 0.0039(17) 0.0065(17) 0.0136(19)
C8 0.023(2) 0.030(2) 0.035(2) 0.0055(18) 0.0021(17) 0.0074(17)
C9 0.051(3) 0.033(3) 0.034(2) 0.0107(19) 0.012(2) 0.009(2)
C10 0.035(2) 0.031(2) 0.034(2) 0.0047(18) 0.0021(18) 0.0094(19)
C11 0.060(3) 0.030(3) 0.042(3) 0.009(2) 0.016(2) 0.017(2)
C12 0.037(2) 0.042(3) 0.021(2) 0.0045(18) 0.0006(17) 0.003(2)
C13 0.044(3) 0.043(3) 0.020(2) 0.0068(18) 0.0075(18) 0.012(2)
C14 0.075(4) 0.055(3) 0.032(3) 0.000(2) 0.010(2) 0.013(3)
C15 0.110(5) 0.061(4) 0.039(3) 0.000(3) 0.018(3) 0.045(4)
C16 0.073(4) 0.103(5) 0.039(3) 0.011(3) 0.010(3) 0.058(4)
C17 0.045(3) 0.077(4) 0.042(3) 0.014(3) 0.005(2) 0.026(3)
C18 0.035(2) 0.052(3) 0.023(2) 0.0122(19) 0.0030(17) 0.014(2)
C19 0.035(2) 0.042(3) 0.032(2) 0.0102(19) -0.0055(18) 0.010(2)
C20 0.021(2) 0.046(3) 0.039(2) 0.011(2) -0.0026(17) -0.0015(19)
C21 0.030(2) 0.061(3) 0.028(2) 0.011(2) 0.0050(18) 0.003(2)
C22 0.025(2) 0.052(3) 0.035(2) 0.002(2) 0.0028(18) 0.003(2)
C23 0.072(4) 0.044(3) 0.033(2) 0.008(2) 0.016(2) 0.030(3)
C24 0.069(4) 0.064(4) 0.035(3) 0.013(2) 0.018(2) 0.025(3)
C25 0.061(3) 0.052(3) 0.043(3) 0.018(2) 0.015(2) 0.020(3)
C26 0.052(3) 0.051(3) 0.056(3) -0.017(2) 0.002(2) 0.017(3)
C27 0.042(3) 0.041(3) 0.028(2) 0.0028(19) 0.0013(18) 0.013(2)
C28 0.044(3) 0.037(3) 0.019(2) 0.0059(17) 0.0006(17) 0.011(2)
C29 0.049(3) 0.053(3) 0.036(2) 0.011(2) 0.000(2) 0.022(2)
C30 0.045(3) 0.061(3) 0.040(3) 0.014(2) -0.008(2) 0.015(2)
C31 0.049(3) 0.058(3) 0.032(2) 0.012(2) -0.009(2) 0.001(2)
C32 0.055(3) 0.043(3) 0.032(2) -0.006(2) -0.003(2) 0.006(2)
C33 0.043(3) 0.048(3) 0.028(2) 0.009(2) 0.0081(19) 0.009(2)
C34 0.028(2) 0.056(3) 0.031(2) 0.008(2) -0.0060(18) 0.001(2)
C35 0.030(2) 0.036(3) 0.031(2) 0.0051(18) 0.0018(17) 0.0040(19)
C36 0.052(3) 0.032(3) 0.024(2) 0.0048(17) -0.0029(18) 0.016(2)
Cd1 0.02614(16) 0.02941(18) 0.02309(15) 0.00292(11) 0.00016(11) 0.00732(12)
N1 0.0235(19) 0.036(2) 0.058(2) -0.0045(18) 0.0031(16) 0.0015(16)
N2 0.036(2) 0.037(2) 0.0287(18) 0.0052(15) 0.0064(15) 0.0092(16)
N3 0.036(2) 0.031(2) 0.0232(17) 0.0037(14) 0.0040(14) 0.0052(16)
N4 0.0277(19) 0.037(2) 0.0291(18) 0.0044(15) -0.0030(14) 0.0064(15)
N5 0.0250(18) 0.039(2) 0.0296(18) 0.0055(15) -0.0003(14) 0.0044(15)
N6 0.054(2) 0.042(2) 0.0289(19) 0.0038(16) 0.0053(17) 0.0197(19)
N7 0.045(2) 0.037(2) 0.035(2) -0.0084(17) 0.0051(16) 0.0141(18)
N8 0.031(2) 0.039(2) 0.0270(18) 0.0045(15) 0.0003(14) 0.0102(16)
N9 0.0334(19) 0.030(2) 0.0190(16) 0.0024(14) 0.0013(13) 0.0078(15)
O1 0.0398(17) 0.0297(17) 0.0374(16) 0.0096(13) 0.0024(13) 0.0035(13)
O2 0.0409(18) 0.0398(18) 0.0284(16) 0.0003(13) -0.0054(13) 0.0047(14)
O3 0.063(2) 0.071(3) 0.0320(18) 0.0080(16) 0.0128(15) 0.0364(19)
O4 0.057(2) 0.048(2) 0.0422(18) 0.0169(15) 0.0123(15) 0.0307(17)
O2W 0.075(3) 0.074(3) 0.063(2) 0.017(2) 0.001(2) 0.004(2)
O3W 0.049(2) 0.087(3) 0.052(2) 0.0102(19) 0.0072(16) 0.030(2)
O4W 0.047(2) 0.086(3) 0.049(2) 0.0253(19) 0.0032(16) 0.0231(19)

loop_
_atom_type_symbol
_atom_type_description
_atom_type_scat_dispersion_real
_atom_type_scat_dispersion_imag
_atom_type_scat_source
C C 0.0033 0.0016 'International Tables Vol C Tables 4.2.6.8 and 6.1.1.4'
H H 0.0000 0.0000 'International Tables Vol C Tables 4.2.6.8 and 6.1.1.4'
Br Br -0.2901 2.4595 'International Tables Vol C Tables 4.2.6.8 and 6.1.1.4'
Cd Cd -0.8075 1.2024 'International Tables Vol C Tables 4.2.6.8 and 6.1.1.4'
N N 0.0061 0.0033 'International Tables Vol C Tables 4.2.6.8 and 6.1.1.4'
O O 0.0106 0.0060 'International Tables Vol C Tables 4.2.6.8 and 6.1.1.4'

loop_
_geom_angle_atom_site_label_1
_geom_angle_atom_site_label_2
_geom_angle_atom_site_label_3
_geom_angle
_geom_angle_site_symmetry_1
_geom_angle_site_symmetry_3
Cd1 O1W H1WA 114.1 . .
Cd1 O1W H1WB 90.0 . .
H1WA O1W H1WB 91.7 . .
C2 C1 C6 117.8(4) . .
C2 C1 C8 121.5(3) . .
C6 C1 C8 120.7(3) . .
C1 C2 C3 123.2(3) . .
C1 C2 Br2 118.0(3) . .
C3 C2 Br2 118.8(3) . .
N1 C3 C2 123.2(3) . .
N1 C3 C4 121.1(4) . .
C2 C3 C4 115.7(3) . .
C5 C4 C3 123.8(4) . .
C5 C4 Br1 118.2(3) . .
C3 C4 Br1 117.9(3) . .
C4 C5 C6 117.1(3) . .
C4 C5 C7 121.3(4) . .
C6 C5 C7 121.5(4) . .
C5 C6 C1 122.3(3) . .
C5 C6 Br3 119.2(3) . .
C1 C6 Br3 118.5(3) . .
O4 C7 O3 125.8(4) . .
O4 C7 C5 117.5(3) . .
O3 C7 C5 116.4(3) . .
O2 C8 O1 126.9(4) . .
O2 C8 C1 118.1(3) . .
O1 C8 C1 114.9(3) . .
C11 C9 N2 109.9(4) . .
C11 C9 H9 125.0 . .
N2 C9 H9 125.0 . .
N2 C10 N3 111.6(4) . .
N2 C10 H10 124.2 . .
N3 C10 H10 124.2 . .
C9 C11 N3 106.1(4) . .
C9 C11 H11 126.9 . .
N3 C11 H11 126.9 . .
N3 C12 C13 112.6(3) . .
N3 C12 H12A 109.1 . .
C13 C12 H12A 109.1 . .
N3 C12 H12B 109.1 . .
C13 C12 H12B 109.1 . .
H12A C12 H12B 107.8 . .
C14 C13 C18 118.9(4) . .
C14 C13 C12 118.1(4) . .
C18 C13 C12 123.0(4) . .
C15 C14 C13 120.3(5) . .
C15 C14 H14 119.9 . .
C13 C14 H14 119.9 . .
C16 C15 C14 120.6(5) . .
C16 C15 H15 119.7 . .
C14 C15 H15 119.7 . .
C15 C16 C17 119.9(5) . .
C15 C16 H16 120.1 . .
C17 C16 H16 120.1 . .
C16 C17 C18 121.5(5) . .
C16 C17 H17 119.3 . .
C18 C17 H17 119.3 . .
C17 C18 C13 118.7(4) . .
C17 C18 C19 118.2(4) . .
C13 C18 C19 123.0(4) . .
N4 C19 C18 110.0(3) . .
N4 C19 H19A 109.7 . .
C18 C19 H19A 109.7 . .
N4 C19 H19B 109.7 . .
C18 C19 H19B 109.7 . .
H19A C19 H19B 108.2 . .
N5 C20 N4 111.6(4) . .
N5 C20 H20 124.2 . .
N4 C20 H20 124.2 . .
C22 C21 N5 110.1(4) . .
C22 C21 H21 124.9 . .
N5 C21 H21 124.9 . .
C21 C22 N4 106.9(4) . .
C21 C22 H22 126.5 . .
N4 C22 H22 126.5 . .
N6 C23 N7 112.9(4) . .
N6 C23 H23 123.6 . .
N7 C23 H23 123.6 . .
C25 C24 N7 106.9(4) . .
C25 C24 H24 126.5 . .
N7 C24 H24 126.5 . .
C24 C25 N6 109.7(4) . .
C24 C25 H25 125.2 . .
N6 C25 H25 125.2 . .
N7 C26 C27 114.3(4) . .
N7 C26 H26A 108.7 . .
C27 C26 H26A 108.7 . .
N7 C26 H26B 108.7 . .
C27 C26 H26B 108.7 . .
H26A C26 H26B 107.6 . .
C32 C27 C28 118.6(4) . .
C32 C27 C26 121.6(4) . .
C28 C27 C26 119.8(4) . .
C29 C28 C27 119.2(4) . .
C29 C28 C36 119.3(4) . 2_666
C27 C28 C36 121.5(4) . 2_666
C30 C29 C28 121.1(5) . .
C30 C29 H29 119.5 . .
C28 C29 H29 119.5 . .
C31 C30 C29 119.9(4) . .
C31 C30 H30 120.1 . .
C29 C30 H30 120.1 . .
C30 C31 C32 119.7(5) . .
C30 C31 H31 120.1 . .
C32 C31 H31 120.1 . .
C31 C32 C27 121.5(5) . .
C31 C32 H32 119.3 . .
C27 C32 H32 119.3 . .
C34 C33 N8 110.1(4) . .
C34 C33 H33 124.9 . .
N8 C33 H33 124.9 . .
C33 C34 N9 106.4(4) . .
C33 C34 H34 126.8 . .
N9 C34 H34 126.8 . .
N8 C35 N9 111.4(4) . .
N8 C35 H35 124.3 . .
N9 C35 H35 124.3 . .
N9 C36 C28 111.1(3) . 2_666
N9 C36 H36A 109.4 . .
C28 C36 H36A 109.4 2_666 .
N9 C36 H36B 109.4 . .
C28 C36 H36B 109.4 2_666 .
H36A C36 H36B 108.0 . .
N5 Cd1 N8 169.22(12) 1_455 .
N5 Cd1 O1 94.25(11) 1_455 .
N8 Cd1 O1 93.60(11) . .
N5 Cd1 N2 96.30(12) 1_455 .
N8 Cd1 N2 90.89(11) . .
O1 Cd1 N2 91.39(11) . .
N5 Cd1 N6 87.82(12) 1_455 .
N8 Cd1 N6 85.45(12) . .
O1 Cd1 N6 85.46(12) . .
N2 Cd1 N6 175.01(13) . .
N5 Cd1 O1W 86.86(11) 1_455 .
N8 Cd1 O1W 84.81(11) . .
O1 Cd1 O1W 175.89(9) . .
N2 Cd1 O1W 92.42(11) . .
N6 Cd1 O1W 90.63(12) . .
C3 N1 H1A 120.0 . .
C3 N1 H1B 120.0 . .
H1A N1 H1B 120.0 . .
C10 N2 C9 105.3(3) . .
C10 N2 Cd1 126.4(3) . .
C9 N2 Cd1 128.2(3) . .
C10 N3 C11 107.0(3) . .
C10 N3 C12 127.2(3) . .
C11 N3 C12 125.7(3) . .
C20 N4 C22 106.5(3) . .
C20 N4 C19 125.5(3) . .
C22 N4 C19 127.3(3) . .
C20 N5 C21 104.9(3) . .
C20 N5 Cd1 128.3(3) . 1_655
C21 N5 Cd1 126.3(3) . 1_655
C23 N6 C25 104.2(4) . .
C23 N6 Cd1 119.1(3) . .
C25 N6 Cd1 136.6(3) . .
C23 N7 C24 106.3(4) . .
C23 N7 C26 126.1(4) . .
C24 N7 C26 127.6(4) . .
C35 N8 C33 105.1(3) . .
C35 N8 Cd1 127.0(3) . .
C33 N8 Cd1 126.3(3) . .
C35 N9 C34 107.0(3) . .
C35 N9 C36 125.9(4) . .
C34 N9 C36 127.1(3) . .
C8 O1 Cd1 136.1(3) . .
H2WA O2W H2WB 109.5 . .
H3WA O3W H3WB 146.2 . .
H4WB O4W H4WA 95.5 . .

loop_
_geom_bond_atom_site_label_1
_geom_bond_atom_site_label_2
_geom_bond_distance
_geom_bond_site_symmetry_2
O1W Cd1 2.448(3) .
O1W H1WA 0.9741 .
O1W H1WB 0.8492 .
Br1 C4 1.894(4) .
Br2 C2 1.900(4) .
Br3 C6 1.909(4) .
C1 C2 1.388(5) .
C1 C6 1.394(5) .
C1 C8 1.509(5) .
C2 C3 1.389(5) .
C3 N1 1.369(5) .
C3 C4 1.409(5) .
C4 C5 1.383(5) .
C5 C6 1.383(5) .
C5 C7 1.518(5) .
C7 O4 1.238(4) .
C7 O3 1.263(5) .
C8 O2 1.251(4) .
C8 O1 1.255(5) .
C9 C11 1.355(6) .
C9 N2 1.372(5) .
C9 H9 0.9300 .
C10 N2 1.325(5) .
C10 N3 1.341(5) .
C10 H10 0.9300 .
C11 N3 1.375(5) .
C11 H11 0.9300 .
C12 N3 1.480(5) .
C12 C13 1.504(6) .
C12 H12A 0.9700 .
C12 H12B 0.9700 .
C13 C14 1.395(6) .
C13 C18 1.402(6) .
C14 C15 1.385(8) .
C14 H14 0.9300 .
C15 C16 1.356(8) .
C15 H15 0.9300 .
C16 C17 1.372(8) .
C16 H16 0.9300 .
C17 C18 1.388(6) .
C17 H17 0.9300 .
C18 C19 1.506(6) .
C19 N4 1.475(5) .
C19 H19A 0.9700 .
C19 H19B 0.9700 .
C20 N5 1.325(5) .
C20 N4 1.344(5) .
C20 H20 0.9300 .
C21 C22 1.337(6) .
C21 N5 1.371(5) .
C21 H21 0.9300 .
C22 N4 1.367(5) .
C22 H22 0.9300 .
C23 N6 1.305(6) .
C23 N7 1.328(5) .
C23 H23 0.9300 .
C24 C25 1.339(7) .
C24 N7 1.350(6) .
C24 H24 0.9300 .
C25 N6 1.371(6) .
C25 H25 0.9300 .
C26 N7 1.467(6) .
C26 C27 1.517(6) .
C26 H26A 0.9700 .
C26 H26B 0.9700 .
C27 C32 1.387(6) .
C27 C28 1.396(6) .
C28 C29 1.391(6) .
C28 C36 1.500(6) 2_666
C29 C30 1.377(6) .
C29 H29 0.9300 .
C30 C31 1.369(7) .
C30 H30 0.9300 .
C31 C32 1.380(6) .
C31 H31 0.9300 .
C32 H32 0.9300 .
C33 C34 1.354(6) .
C33 N8 1.362(5) .
C33 H33 0.9300 .
C34 N9 1.356(5) .
C34 H34 0.9300 .
C35 N8 1.324(5) .
C35 N9 1.346(5) .
C35 H35 0.9300 .
C36 N9 1.471(5) .
C36 H36A 0.9700 .
C36 H36B 0.9700 .
Cd1 N5 2.280(3) 1_455
Cd1 N8 2.289(3) .
Cd1 O1 2.330(3) .
Cd1 N2 2.343(3) .
Cd1 N6 2.383(3) .
N1 H1A 0.8600 .
N1 H1B 0.8600 .
O2W H2WA 0.8500 .
O2W H2WB 0.8500 .
O3W H3WA 0.8329 .
O3W H3WB 0.9165 .
O4W H4WB 1.0081 .
O4W H4WA 0.9796 .

loop_
_geom_hbond_atom_site_label_D
_geom_hbond_atom_site_label_H
_geom_hbond_atom_site_label_A
_geom_hbond_distance_DH
_geom_hbond_distance_HA
_geom_hbond_distance_DA
_geom_hbond_angle_DHA
_geom_hbond_site_symmetry_A
O2W H2WB O3W 0.85 2.43 2.856(5) 111.6 2_656
O1W H1WB O3W 0.85 2.48 2.966(4) 117.0 2_656
C20 H20 O2 0.93 2.46 3.236(5) 140.9 1_655
C19 H19A O4W 0.97 2.53 3.415(6) 151.2 1_655
N1 H1A Br3 0.86 2.85 3.695(4) 168.9 1_655
C9 H9 O4 0.93 2.32 3.182(5) 153.2 1_545
O1W H1WA O4 0.97 1.71 2.677(4) 174.9 1_545
O3W H3WB Br1 0.92 2.84 3.728(3) 164.3 2_766
C19 H19B O4W 0.97 2.57 3.415(5) 146.4 2_665
C12 H12A O4W 0.97 2.51 3.447(6) 162.4 2_665
O4W H4WA O2 0.98 1.94 2.820(4) 148.6 2_665
C26 H26B N9 0.97 2.51 3.214(6) 129.1 2_666
O3W H3WA O3 0.83 1.88 2.700(4) 168.1 2_666
O2W H2WA O3 0.85 2.26 2.818(5) 123.2 2_666
